data_4326496
loop_
_publ_author_name
'Qi-Bing Bo'
'Hong-Yan Wang'
'Da-Qi Wang'
'Zhen-Wei Zhang'
'Jin-Ling Miao'
'Guo-Xin Sun'

_publ_section_title
;
 Structure and Photoluminescence Tuning Features of Mn2+- and
 Ln3+-Activated Zn-Based Heterometal-Organic Frameworks (MOFs) with a
 Single 5-Methylisophthalic Acid Ligand
;
_journal_name_full 'Inorganic Chemistry'
_journal_page_first 10163
_journal_page_last 10177
_journal_paper_doi 10.1021/ic201124c
_journal_volume 50
_journal_year 2011
_chemical_formula_sum 'C18 H13 Eu O9 Zn'
_chemical_formula_weight 590.61
_chemical_name_systematic
; 

 ? 

;
_space_group_IT_number 62
_symmetry_cell_setting orthorhombic
_symmetry_space_group_name_Hall '-P 2ac 2n'
_symmetry_space_group_name_H-M 'P n m a'
_atom_sites_solution_hydrogens geom
_atom_sites_solution_primary direct
_atom_sites_solution_secondary difmap
_audit_creation_method SHELXL-97
_cell_angle_alpha 90.00
_cell_angle_beta 90.00
_cell_angle_gamma 90.00
_cell_formula_units_Z 8
_cell_length_a 7.2231(5)
_cell_length_b 24.777(2)
_cell_length_c 20.3178(19)
_cell_measurement_temperature 298(2)
_cell_volume 3636.2(5)
_computing_structure_refinement 'SHELXL-97 (Sheldrick, 1997)'
_computing_structure_solution 'SHELXS-97 (Sheldrick, 1990)'
_diffrn_ambient_temperature 298(2)
_diffrn_measured_fraction_theta_full 0.993
_diffrn_measured_fraction_theta_max 0.993
_diffrn_radiation_monochromator graphite
_diffrn_radiation_source 'fine-focus sealed tube'
_diffrn_radiation_type MoK\a
_diffrn_radiation_wavelength 0.71073
_diffrn_reflns_av_R_equivalents 0.0460
_diffrn_reflns_av_sigmaI/netI 0.0358
_diffrn_reflns_limit_h_max 8
_diffrn_reflns_limit_h_min -9
_diffrn_reflns_limit_k_max 30
_diffrn_reflns_limit_k_min -30
_diffrn_reflns_limit_l_max 25
_diffrn_reflns_limit_l_min -25
_diffrn_reflns_number 22502
_diffrn_reflns_theta_full 26.37
_diffrn_reflns_theta_max 26.37
_diffrn_reflns_theta_min 2.99
_exptl_absorpt_coefficient_mu 4.789
_exptl_absorpt_correction_T_max 0.7957
_exptl_absorpt_correction_T_min 0.2442
_exptl_absorpt_correction_type multi-scan
_exptl_crystal_density_diffrn 2.158
_exptl_crystal_F_000 2288
_exptl_crystal_size_max 0.41
_exptl_crystal_size_mid 0.22
_exptl_crystal_size_min 0.05
_refine_diff_density_max 0.547
_refine_diff_density_min -0.574
_refine_diff_density_rms 0.109
_refine_ls_extinction_method none
_refine_ls_goodness_of_fit_ref 1.047
_refine_ls_hydrogen_treatment constr
_refine_ls_matrix_type full
_refine_ls_number_parameters 280
_refine_ls_number_reflns 3770
_refine_ls_number_restraints 24
_refine_ls_restrained_S_all 1.046
_refine_ls_R_factor_all 0.0325
_refine_ls_R_factor_gt 0.0247
_refine_ls_shift/su_max 0.003
_refine_ls_shift/su_mean 0.000
_refine_ls_structure_factor_coef Fsqd
_refine_ls_weighting_details 'calc w=1/[\s^2^(Fo^2^)+(0.0000P)^2^+7.0325P] where P=(Fo^2^+2Fc^2^)/3'
_refine_ls_weighting_scheme calc
_refine_ls_wR_factor_gt 0.0501
_refine_ls_wR_factor_ref 0.0522
_reflns_number_gt 3186
_reflns_number_total 3770
_reflns_threshold_expression >2sigma(I)
_cod_data_source_file ic201124c_si_002_5.cif
_cod_data_source_block Zn-Eu1
_cod_database_code 4326496

loop_
_symmetry_equiv_pos_as_xyz
'x, y, z'
'-x+1/2, -y, z+1/2'
'x+1/2, -y+1/2, -z+1/2'
'-x, y+1/2, -z'
'-x, -y, -z'
'x-1/2, y, -z-1/2'
'-x-1/2, y-1/2, z-1/2'
'x, -y-1/2, z'

loop_
_atom_site_label
_atom_site_type_symbol
_atom_site_fract_x
_atom_site_fract_y
_atom_site_fract_z
_atom_site_U_iso_or_equiv
_atom_site_adp_type
_atom_site_occupancy
_atom_site_symmetry_multiplicity
_atom_site_calc_flag
_atom_site_refinement_flags
_atom_site_disorder_assembly
_atom_site_disorder_group
Eu1 Eu -0.235004(12) 0.537783(3) 0.014262(4) 0.01040(2) Uani 1 1 d . . .
Zn1 Zn 0.21980(3) 0.599030(9) 0.075965(11) 0.01567(5) Uani 1 1 d . . .
O9 O 0.10860(17) 0.55085(5) 0.01075(6) 0.0127(3) Uani 1 1 d . . .
H9A H 0.1111 0.5669 -0.0262 0.019 Uiso 1 1 d R . .
O1 O 0.3427(2) 0.55758(6) 0.14422(6) 0.0206(4) Uani 1 1 d . . .
O6 O 0.0511(2) 0.64929(6) 0.11659(8) 0.0322(4) Uani 1 1 d . . .
O5 O -0.2137(2) 0.61178(6) 0.08602(7) 0.0268(4) Uani 1 1 d . . .
C11 C -0.2178(3) 0.70174(8) 0.12664(9) 0.0177(5) Uani 1 1 d . . .
C15 C -0.1266(4) 0.7500 0.11546(13) 0.0176(7) Uani 1 2 d S . .
H15 H -0.0049 0.7500 0.1005 0.021 Uiso 1 2 calc SR . .
C10 C -0.1214(3) 0.65004(8) 0.10881(10) 0.0179(5) Uani 1 1 d . . .
C12 C -0.3970(3) 0.70194(8) 0.15147(9) 0.0174(5) Uani 1 1 d . . .
H12 H -0.4578 0.6694 0.1586 0.021 Uiso 1 1 calc R . .
C13 C -0.4864(4) 0.7500 0.16575(13) 0.0169(7) Uani 1 2 d S . .
C14 C -0.6760(4) 0.7500 0.19609(17) 0.0317(9) Uani 1 2 d S . .
H14A H -0.7570 0.7275 0.1705 0.048 Uiso 0.50 1 calc PR . .
H14C H -0.7235 0.7862 0.1970 0.048 Uiso 0.50 1 calc PR . .
H14B H -0.6687 0.7363 0.2402 0.048 Uiso 0.50 1 calc PR . .
O7 O 0.3482(2) 0.65372(6) 0.02540(8) 0.0306(4) Uani 1 1 d . . .
C16 C 0.4952(3) 0.64988(8) -0.00700(10) 0.0187(5) Uani 1 1 d . . .
C17 C 0.5825(3) 0.70149(8) -0.02796(9) 0.0173(5) Uani 1 1 d . . .
O8 O 0.5705(2) 0.60610(6) -0.02256(7) 0.0257(4) Uani 1 1 d . . .
C1 C 0.4383(3) 0.51737(8) 0.12872(9) 0.0144(5) Uani 1 1 d . . .
O2 O 0.48481(17) 0.50716(5) 0.06901(6) 0.0158(3) Uani 1 1 d . . .
C2 C 0.4952(2) 0.47988(8) 0.18216(9) 0.0138(5) Uani 1 1 d . . .
C9 C 0.4745(2) 0.49441(8) 0.24749(9) 0.0145(5) Uani 1 1 d . . .
H9 H 0.4259 0.5279 0.2587 0.017 Uiso 1 1 calc R . .
C3 C 0.5573(3) 0.42837(8) 0.16601(9) 0.0171(5) Uani 1 1 d . . .
H3 H 0.5677 0.4187 0.1219 0.021 Uiso 1 1 calc R . .
C18 C 0.4996(4) 0.7500 -0.01114(14) 0.0173(7) Uani 1 2 d S . .
H18 H 0.3878 0.7500 0.0116 0.021 Uiso 1 2 calc SR . .
C19 C 0.7492(3) 0.70203(9) -0.06107(12) 0.0345(6) Uani 1 1 d . A .
H19 H 0.8039 0.6695 -0.0731 0.041 Uiso 1 1 calc R . .
C20 C 0.8362(5) 0.7500 -0.0767(2) 0.0461(11) Uani 1 2 d SU . .
C7 C 0.5279(3) 0.45793(8) 0.29626(9) 0.0148(5) Uani 1 1 d . . .
C4 C 0.6039(3) 0.39129(8) 0.21420(10) 0.0194(5) Uani 1 1 d . . .
C6 C 0.5935(3) 0.40737(8) 0.27897(10) 0.0179(5) Uani 1 1 d . . .
H6 H 0.6313 0.3837 0.3119 0.022 Uiso 1 1 calc R . .
C5 C 0.6617(4) 0.33496(9) 0.19615(12) 0.0392(7) Uani 1 1 d . . .
H5A H 0.5562 0.3115 0.1980 0.059 Uiso 1 1 calc R . .
H5C H 0.7542 0.3226 0.2265 0.059 Uiso 1 1 calc R . .
H5B H 0.7116 0.3348 0.1524 0.059 Uiso 1 1 calc R . .
C8 C 0.5137(3) 0.47220(8) 0.36752(9) 0.0152(5) Uani 1 1 d . . .
O3 O 0.62766(18) 0.44964(6) 0.40586(6) 0.0184(4) Uani 1 1 d . . .
O4 O 0.39090(18) 0.50451(6) 0.38555(6) 0.0204(4) Uani 1 1 d . . .
C21 C 1.0227(10) 0.7500 -0.1096(4) 0.0442(18) Uani 0.50 2 d SPU A 1
H21A H 1.1082 0.7292 -0.0837 0.066 Uiso 0.25 1 calc PR A 1
H21C H 1.0669 0.7864 -0.1133 0.066 Uiso 0.25 1 calc PR A 1
H21B H 1.0121 0.7344 -0.1526 0.066 Uiso 0.25 1 calc PR A 1
C21B C 0.986(2) 0.7500 -0.1372(8) 0.0442(18) Uani 0.25 2 d SPU A 3
H21E H 1.0947 0.7303 -0.1243 0.066 Uiso 0.13 1 calc PR A 3
H21F H 1.0200 0.7865 -0.1477 0.066 Uiso 0.13 1 calc PR A 3
H21D H 0.9320 0.7333 -0.1752 0.066 Uiso 0.13 1 calc PR A 3
C21A C 1.065(2) 0.7500 -0.0872(8) 0.0442(18) Uani 0.25 2 d SPU A 2
H21H H 1.1233 0.7330 -0.0502 0.066 Uiso 0.13 1 calc PR A 2
H21I H 1.1083 0.7865 -0.0910 0.066 Uiso 0.13 1 calc PR A 2
H21G H 1.0953 0.7305 -0.1266 0.066 Uiso 0.13 1 calc PR A 2

loop_
_atom_site_aniso_label
_atom_site_aniso_U_11
_atom_site_aniso_U_22
_atom_site_aniso_U_33
_atom_site_aniso_U_23
_atom_site_aniso_U_13
_atom_site_aniso_U_12
Eu1 0.01214(4) 0.00919(4) 0.00988(4) -0.00072(3) 0.00136(4) 0.00088(4)
Zn1 0.01778(11) 0.01065(10) 0.01859(10) -0.00245(9) -0.00342(9) 0.00086(9)
O9 0.0161(6) 0.0126(6) 0.0093(6) -0.0001(5) -0.0013(5) -0.0020(5)
O1 0.0282(7) 0.0217(7) 0.0120(6) -0.0015(6) -0.0021(6) 0.0066(6)
O6 0.0213(7) 0.0235(8) 0.0517(10) -0.0171(8) -0.0006(7) 0.0057(7)
O5 0.0290(8) 0.0193(7) 0.0320(8) -0.0108(6) -0.0060(7) 0.0006(7)
C11 0.0205(10) 0.0151(9) 0.0176(9) -0.0017(8) -0.0014(8) 0.0007(8)
C15 0.0163(13) 0.0209(15) 0.0155(13) 0.000 0.0013(11) 0.000
C10 0.0271(10) 0.0123(10) 0.0142(9) -0.0041(8) 0.0007(8) 0.0013(9)
C12 0.0188(9) 0.0152(10) 0.0183(10) -0.0004(8) -0.0025(8) -0.0039(8)
C13 0.0176(13) 0.0161(14) 0.0170(13) 0.000 -0.0022(11) 0.000
C14 0.0247(16) 0.0337(18) 0.0367(18) 0.000 0.0059(14) 0.000
O7 0.0287(8) 0.0127(7) 0.0505(10) 0.0062(7) 0.0088(7) -0.0034(7)
C16 0.0278(11) 0.0084(9) 0.0198(10) -0.0024(8) -0.0071(9) 0.0025(8)
C17 0.0213(10) 0.0140(10) 0.0166(10) -0.0014(8) 0.0025(8) 0.0018(8)
O8 0.0427(9) 0.0129(7) 0.0215(7) -0.0032(6) -0.0094(7) 0.0083(7)
C1 0.0142(9) 0.0180(10) 0.0109(8) -0.0001(8) 0.0003(7) -0.0053(8)
O2 0.0179(6) 0.0203(7) 0.0093(6) 0.0017(6) 0.0001(5) -0.0017(6)
C2 0.0117(8) 0.0185(10) 0.0111(8) 0.0021(8) -0.0008(7) -0.0021(8)
C9 0.0123(9) 0.0171(9) 0.0141(8) -0.0028(8) -0.0013(7) 0.0027(8)
C3 0.0199(10) 0.0236(11) 0.0079(8) -0.0040(8) 0.0011(7) 0.0032(9)
C18 0.0164(13) 0.0145(14) 0.0209(14) 0.000 0.0023(12) 0.000
C19 0.0382(13) 0.0232(11) 0.0420(13) -0.0037(10) 0.0171(11) 0.0029(11)
C20 0.0414(18) 0.0341(19) 0.063(2) 0.000 0.0336(17) 0.000
C7 0.0121(9) 0.0212(10) 0.0113(8) -0.0015(8) -0.0003(7) -0.0013(8)
C4 0.0228(10) 0.0188(10) 0.0167(10) -0.0040(8) -0.0005(8) 0.0038(9)
C6 0.0208(10) 0.0157(10) 0.0173(9) 0.0011(8) -0.0033(8) 0.0012(8)
C5 0.0635(16) 0.0252(12) 0.0288(12) -0.0061(10) -0.0038(12) 0.0174(12)
C8 0.0153(9) 0.0174(10) 0.0129(9) 0.0002(8) 0.0000(8) -0.0040(8)
O3 0.0194(7) 0.0255(8) 0.0102(6) -0.0014(6) -0.0025(5) 0.0044(6)
O4 0.0226(7) 0.0263(8) 0.0122(7) -0.0031(6) 0.0009(6) 0.0070(6)
C21 0.037(3) 0.050(3) 0.045(4) 0.000 0.018(3) 0.000
C21B 0.037(3) 0.050(3) 0.045(4) 0.000 0.018(3) 0.000
C21A 0.037(3) 0.050(3) 0.045(4) 0.000 0.018(3) 0.000

loop_
_atom_type_symbol
_atom_type_description
_atom_type_scat_dispersion_real
_atom_type_scat_dispersion_imag
_atom_type_scat_source
C C 0.0033 0.0016 'International Tables Vol C Tables 4.2.6.8 and 6.1.1.4'
H H 0.0000 0.0000 'International Tables Vol C Tables 4.2.6.8 and 6.1.1.4'
O O 0.0106 0.0060 'International Tables Vol C Tables 4.2.6.8 and 6.1.1.4'
Eu Eu -0.1578 3.6682 'International Tables Vol C Tables 4.2.6.8 and 6.1.1.4'
Zn Zn 0.2839 1.4301 'International Tables Vol C Tables 4.2.6.8 and 6.1.1.4'

loop_
_geom_angle_atom_site_label_1
_geom_angle_atom_site_label_2
_geom_angle_atom_site_label_3
_geom_angle
_geom_angle_site_symmetry_1
_geom_angle_site_symmetry_3
O8 Eu1 O5 70.77(5) 1_455 .
O8 Eu1 O3 78.55(5) 1_455 2_564
O5 Eu1 O3 117.11(5) . 2_564
O8 Eu1 O4 139.44(5) 1_455 6_556
O5 Eu1 O4 73.38(5) . 6_556
O3 Eu1 O4 136.11(5) 2_564 6_556
O8 Eu1 O2 82.61(5) 1_455 1_455
O5 Eu1 O2 90.81(5) . 1_455
O3 Eu1 O2 138.00(4) 2_564 1_455
O4 Eu1 O2 79.54(4) 6_556 1_455
O8 Eu1 O9 144.84(5) 1_455 5_565
O5 Eu1 O9 144.14(5) . 5_565
O3 Eu1 O9 78.49(5) 2_564 5_565
O4 Eu1 O9 73.87(4) 6_556 5_565
O2 Eu1 O9 97.26(4) 1_455 5_565
O8 Eu1 O9 119.73(5) 1_455 .
O5 Eu1 O9 81.48(5) . .
O3 Eu1 O9 68.29(4) 2_564 .
O4 Eu1 O9 71.94(4) 6_556 .
O2 Eu1 O9 151.48(4) 1_455 .
O9 Eu1 O9 74.85(5) 5_565 .
O8 Eu1 O2 72.30(5) 1_455 5_565
O5 Eu1 O2 138.72(5) . 5_565
O3 Eu1 O2 71.95(4) 2_564 5_565
O4 Eu1 O2 130.26(4) 6_556 5_565
O2 Eu1 O2 66.64(5) 1_455 5_565
O9 Eu1 O2 75.45(4) 5_565 5_565
O9 Eu1 O2 134.00(4) . 5_565
O8 Eu1 Zn1 109.60(4) 1_455 .
O5 Eu1 Zn1 55.32(4) . .
O3 Eu1 Zn1 88.36(3) 2_564 .
O4 Eu1 Zn1 61.90(3) 6_556 .
O2 Eu1 Zn1 133.48(3) 1_455 .
O9 Eu1 Zn1 95.98(3) 5_565 .
O9 Eu1 Zn1 26.86(3) . .
O2 Eu1 Zn1 159.63(3) 5_565 .
O8 Eu1 Eu1 145.48(4) 1_455 5_565
O5 Eu1 Eu1 114.09(4) . 5_565
O3 Eu1 Eu1 68.89(3) 2_564 5_565
O4 Eu1 Eu1 68.26(3) 6_556 5_565
O2 Eu1 Eu1 129.76(3) 1_455 5_565
O9 Eu1 Eu1 38.06(3) 5_565 5_565
O9 Eu1 Eu1 36.78(3) . 5_565
O2 Eu1 Eu1 106.73(3) 5_565 5_565
Zn1 Eu1 Eu1 59.653(6) . 5_565
O8 Eu1 Eu1 74.67(4) 1_455 5_465
O5 Eu1 Eu1 118.82(4) . 5_465
O3 Eu1 Eu1 102.98(3) 2_564 5_465
O4 Eu1 Eu1 107.76(3) 6_556 5_465
O2 Eu1 Eu1 35.38(3) 1_455 5_465
O9 Eu1 Eu1 85.00(3) 5_565 5_465
O9 Eu1 Eu1 159.18(3) . 5_465
O2 Eu1 Eu1 31.26(3) 5_565 5_465
Zn1 Eu1 Eu1 168.570(5) . 5_465
Eu1 Eu1 Eu1 122.890(7) 5_565 5_465
O6 Zn1 O7 94.46(7) . .
O6 Zn1 O1 108.96(6) . .
O7 Zn1 O1 122.02(6) . .
O6 Zn1 O9 115.14(6) . .
O7 Zn1 O9 105.32(6) . .
O1 Zn1 O9 110.42(6) . .
O6 Zn1 Eu1 81.61(5) . .
O7 Zn1 Eu1 120.95(5) . .
O1 Zn1 Eu1 114.62(4) . .
O9 Zn1 Eu1 35.33(4) . .
Zn1 O9 Eu1 122.59(6) . 5_565
Zn1 O9 Eu1 117.81(6) . .
Eu1 O9 Eu1 105.15(5) 5_565 .
C1 O1 Zn1 119.56(12) . .
C10 O6 Zn1 125.63(14) . .
C10 O5 Eu1 149.15(14) . .
C15 C11 C12 120.00(19) . .
C15 C11 C10 118.47(18) . .
C12 C11 C10 121.49(18) . .
C11 C15 C11 119.6(3) . 8_575
O5 C10 O6 124.44(19) . .
O5 C10 C11 119.29(18) . .
O6 C10 C11 116.24(17) . .
C13 C12 C11 120.87(19) . .
C12 C13 C12 118.6(3) . 8_575
C12 C13 C14 120.72(13) . .
C12 C13 C14 120.72(13) 8_575 .
C16 O7 Zn1 129.15(13) . .
O7 C16 O8 124.44(19) . .
O7 C16 C17 116.37(17) . .
O8 C16 C17 119.20(18) . .
C19 C17 C18 119.3(2) . .
C19 C17 C16 121.16(19) . .
C18 C17 C16 119.48(19) . .
C16 O8 Eu1 144.21(13) . 1_655
O1 C1 O2 122.59(17) . .
O1 C1 C2 117.75(16) . .
O2 C1 C2 119.65(17) . .
C1 O2 Eu1 126.05(12) . 1_655
C1 O2 Eu1 119.75(11) . 5_565
Eu1 O2 Eu1 113.36(5) 1_655 5_565
C9 C2 C3 119.97(17) . .
C9 C2 C1 120.56(18) . .
C3 C2 C1 119.32(16) . .
C2 C9 C7 118.88(18) . .
C4 C3 C2 121.35(17) . .
C17 C18 C17 120.4(3) . 8_575
C17 C19 C20 121.2(2) . .
C19 C20 C19 118.7(3) . 8_575
C19 C20 C21 120.65(16) . .
C19 C20 C21 120.65(16) 8_575 .
C19 C20 C21B 118.2(2) . .
C19 C20 C21B 118.2(2) 8_575 .
C21 C20 C21B 22.2(6) . .
C19 C20 C21A 118.7(2) . .
C19 C20 C21A 118.7(2) 8_575 .
C21 C20 C21A 19.0(7) . .
C21B C20 C21A 41.2(8) . .
C6 C7 C9 120.03(17) . .
C6 C7 C8 118.93(17) . .
C9 C7 C8 121.04(18) . .
C6 C4 C3 118.07(19) . .
C6 C4 C5 121.16(19) . .
C3 C4 C5 120.77(18) . .
C4 C6 C7 121.54(19) . .
O4 C8 O3 124.40(17) . .
O4 C8 C7 119.00(17) . .
O3 C8 C7 116.59(17) . .
C8 O3 Eu1 137.07(12) . 2_565
C8 O4 Eu1 138.14(12) . 6_656

loop_
_geom_bond_atom_site_label_1
_geom_bond_atom_site_label_2
_geom_bond_distance
_geom_bond_site_symmetry_2
Eu1 O8 2.3234(15) 1_455
Eu1 O5 2.3475(14) .
Eu1 O3 2.3558(13) 2_564
Eu1 O4 2.3770(13) 6_556
Eu1 O2 2.4308(13) 1_455
Eu1 O9 2.4319(13) 5_565
Eu1 O9 2.5040(13) .
Eu1 O2 2.7126(13) 5_565
Eu1 Zn1 3.8297(3) .
Eu1 Eu1 3.9201(3) 5_565
Eu1 Eu1 4.3008(3) 5_465
Zn1 O6 1.9278(15) .
Zn1 O7 1.9369(15) .
Zn1 O1 1.9406(14) .
Zn1 O9 1.9560(13) .
O9 Eu1 2.4319(13) 5_565
O1 C1 1.253(2) .
O6 C10 1.256(2) .
O5 C10 1.248(2) .
C11 C15 1.384(2) .
C11 C12 1.389(3) .
C11 C10 1.502(3) .
C15 C11 1.384(2) 8_575
C12 C13 1.385(2) .
C13 C12 1.385(2) 8_575
C13 C14 1.502(4) .
O7 C16 1.253(3) .
C16 O8 1.254(2) .
C16 C17 1.488(3) .
C17 C19 1.379(3) .
C17 C18 1.385(2) .
O8 Eu1 2.3234(14) 1_655
C1 O2 1.284(2) .
C1 C2 1.487(3) .
O2 Eu1 2.4308(13) 1_655
O2 Eu1 2.7126(13) 5_565
C2 C9 1.383(3) .
C2 C3 1.392(3) .
C9 C7 1.396(3) .
C3 C4 1.384(3) .
C18 C17 1.385(2) 8_575
C19 C20 1.382(3) .
C20 C19 1.382(3) 8_575
C20 C21 1.504(8) .
C20 C21B 1.640(16) .
C20 C21A 1.667(16) .
C7 C6 1.384(3) .
C7 C8 1.494(3) .
C4 C6 1.377(3) .
C4 C5 1.502(3) .
C8 O4 1.250(2) .
C8 O3 1.264(2) .
O3 Eu1 2.3558(13) 2_565
O4 Eu1 2.3770(13) 6_656
